data_7063867
loop_
_publ_author_name
'Uvarova, Marina A.'
'Dolgushin, Fedor M.'
'Babeshkin, Konstantin A.'
'Efimov, Nikolay N.'
'Pettinari, Claudio'
'Eremenko, Igor L.'
'Nefedov, Sergey E.'

_publ_section_title
;
 Uncommon mononuclear pyrazole--pyrazolate complexes of CoII, CuII and Zn
;
_journal_issue 30
_journal_name_full 'New Journal of Chemistry'
_journal_page_first 13007
_journal_page_last 13014
_journal_paper_doi 10.1039/D5NJ02001H
_journal_volume 49
_journal_year 2025
_chemical_formula_sum 'C20 H18 Co F12 N8'
_chemical_formula_weight 657.35
_space_group_crystal_system triclinic
_space_group_IT_number 2
_space_group_name_Hall '-P 1'
_space_group_name_H-M_alt 'P -1'
_atom_sites_solution_hydrogens mixed
_atom_sites_solution_primary direct
_audit_creation_method SHELXL-2018/3
_audit_update_record
;
2025-06-18 deposited with the CCDC.	2025-06-27 downloaded from the CCDC.
;
_cell_angle_alpha 109.39(2)
_cell_angle_beta 101.21(2)
_cell_angle_gamma 91.60(2)
_cell_formula_units_Z 2
_cell_length_a 9.466(14)
_cell_length_b 11.005(16)
_cell_length_c 14.72(2)
_cell_measurement_reflns_used 2237
_cell_measurement_temperature 296(2)
_cell_measurement_theta_max 24.90
_cell_measurement_theta_min 2.38
_cell_volume 1412(4)
_computing_cell_refinement 'Bruker SAINT'
_computing_data_collection 'Bruker APEX2'
_computing_data_reduction 'Bruker SAINT'
_computing_molecular_graphics 'Bruker SHELXTL'
_computing_publication_material 'Bruker SHELXTL'
_computing_structure_refinement 'SHELXL-2018/3 (Sheldrick, 2018)'
_computing_structure_solution 'SHELXS-97 (Sheldrick, 2008)'
_diffrn_ambient_temperature 296(2)
_diffrn_measured_fraction_theta_full 0.966
_diffrn_measured_fraction_theta_max 0.958
_diffrn_measurement_device_type 'Bruker APEX-II CCD'
_diffrn_measurement_method '\f and \w scans'
_diffrn_radiation_type MoK\a
_diffrn_radiation_wavelength 0.71073
_diffrn_reflns_av_R_equivalents 0.0200
_diffrn_reflns_av_unetI/netI 0.0516
_diffrn_reflns_Laue_measured_fraction_full 0.966
_diffrn_reflns_Laue_measured_fraction_max 0.958
_diffrn_reflns_limit_h_max 7
_diffrn_reflns_limit_h_min -11
_diffrn_reflns_limit_k_max 13
_diffrn_reflns_limit_k_min -10
_diffrn_reflns_limit_l_max 18
_diffrn_reflns_limit_l_min -18
_diffrn_reflns_number 6797
_diffrn_reflns_point_group_measured_fraction_full 0.966
_diffrn_reflns_point_group_measured_fraction_max 0.958
_diffrn_reflns_theta_full 25.242
_diffrn_reflns_theta_max 26.000
_diffrn_reflns_theta_min 2.204
_exptl_absorpt_coefficient_mu 0.712
_exptl_absorpt_correction_T_max 0.945
_exptl_absorpt_correction_T_min 0.764
_exptl_absorpt_correction_type multi-scan
_exptl_absorpt_process_details SADABS
_exptl_crystal_colour yellow
_exptl_crystal_density_diffrn 1.546
_exptl_crystal_description prism
_exptl_crystal_F_000 658
_exptl_crystal_size_max 0.320
_exptl_crystal_size_mid 0.140
_exptl_crystal_size_min 0.080
_refine_diff_density_max 0.379
_refine_diff_density_min -0.333
_refine_diff_density_rms 0.056
_refine_ls_extinction_method none
_refine_ls_goodness_of_fit_ref 1.016
_refine_ls_hydrogen_treatment mixed
_refine_ls_matrix_type full
_refine_ls_number_parameters 412
_refine_ls_number_reflns 5320
_refine_ls_number_restraints 18
_refine_ls_restrained_S_all 1.022
_refine_ls_R_factor_all 0.0885
_refine_ls_R_factor_gt 0.0524
_refine_ls_shift/su_max 0.001
_refine_ls_shift/su_mean 0.000
_refine_ls_structure_factor_coef Fsqd
_refine_ls_weighting_details 'w=1/[\s^2^(Fo^2^)+(0.0778P)^2^+0.1825P] where P=(Fo^2^+2Fc^2^)/3'
_refine_ls_weighting_scheme calc
_refine_ls_wR_factor_gt 0.1314
_refine_ls_wR_factor_ref 0.1517
_reflns_Friedel_coverage 0.000
_reflns_number_gt 3367
_reflns_number_total 5320
_reflns_threshold_expression 'I > 2\s(I)'
_cod_data_source_file d5nj02001h2.cif
_cod_data_source_block 1_CCDC1
_cod_depositor_comments 'Adding full bibliography for 7063865--7063868.cif.'
_cod_database_code 7063867
_shelx_shelxl_version_number 2018/3
_shelx_space_group_comment
; 
The symmetry employed for this shelxl refinement is uniquely defined 
by the following loop, which should always be used as a source of 
symmetry information in preference to the above space-group names. 
They are only intended as comments. 
;
_shelx_estimated_absorpt_t_min 0.804
_shelx_estimated_absorpt_t_max 0.945

loop_
_space_group_symop_operation_xyz
'x, y, z'
'-x, -y, -z'

loop_
_atom_site_label
_atom_site_type_symbol
_atom_site_fract_x
_atom_site_fract_y
_atom_site_fract_z
_atom_site_U_iso_or_equiv
_atom_site_adp_type
_atom_site_occupancy
_atom_site_site_symmetry_order
_atom_site_calc_flag
_atom_site_refinement_flags_posn
_atom_site_refinement_flags_adp
_atom_site_refinement_flags_occupancy
_atom_site_disorder_assembly
_atom_site_disorder_group
Co1 Co 0.37110(5) 0.58555(4) 0.74775(4) 0.0538(2) Uani 1 1 d . . . . .
F1 F 0.0513(4) 0.7720(3) 0.8783(3) 0.1281(12) Uani 1 1 d . . . . .
F2 F 0.2706(3) 0.7470(3) 0.9298(2) 0.1150(11) Uani 1 1 d . . . . .
F3 F 0.1058(4) 0.7082(3) 0.9990(2) 0.1145(10) Uani 1 1 d . . . . .
F4 F -0.1913(4) 0.2300(5) 0.6792(8) 0.148(3) Uani 0.748(4) 1 d D . P A 1
F5 F -0.0422(11) 0.1639(6) 0.7729(4) 0.150(3) Uani 0.748(4) 1 d D . P A 1
F6 F -0.0051(6) 0.1517(4) 0.6368(4) 0.1114(16) Uani 0.748(4) 1 d D . P A 1
F4' F 0.0278(15) 0.1394(13) 0.727(2) 0.148(3) Uani 0.252(4) 1 d D . P A 2
F5' F -0.116(3) 0.2066(19) 0.6201(9) 0.150(3) Uani 0.252(4) 1 d D . P A 2
F6' F -0.157(2) 0.2229(14) 0.7587(15) 0.1114(16) Uani 0.252(4) 1 d D . P A 2
F7 F -0.0116(4) 0.6829(6) 0.6425(4) 0.1366(19) Uani 0.849(5) 1 d D . P B 1
F8 F 0.0358(6) 0.7015(5) 0.5142(4) 0.1303(19) Uani 0.849(5) 1 d D . P B 1
F9 F 0.1307(4) 0.5617(3) 0.5724(3) 0.1075(15) Uani 0.849(5) 1 d D . P B 1
F7' F 0.126(3) 0.628(3) 0.5088(11) 0.1366(19) Uani 0.151(5) 1 d D . P B 2
F8' F 0.041(3) 0.608(3) 0.637(2) 0.1303(19) Uani 0.151(5) 1 d D . P B 2
F9' F -0.016(2) 0.7414(18) 0.570(2) 0.1075(15) Uani 0.151(5) 1 d D . P B 2
F10 F 0.3717(9) 1.1708(5) 0.7933(8) 0.142(3) Uani 0.594(5) 1 d D . P C 1
F11 F 0.5177(10) 1.1076(6) 0.7078(5) 0.114(2) Uani 0.594(5) 1 d D . P C 1
F12 F 0.5468(16) 1.0985(8) 0.8535(7) 0.213(6) Uani 0.594(5) 1 d D . P C 1
F10' F 0.5950(8) 1.0668(8) 0.7655(14) 0.142(3) Uani 0.406(5) 1 d D . P C 2
F11' F 0.4882(13) 1.1380(9) 0.8642(4) 0.114(2) Uani 0.406(5) 1 d D . P C 2
F12' F 0.390(2) 1.1562(9) 0.7309(14) 0.213(6) Uani 0.406(5) 1 d D . P C 2
N1 N 0.1980(3) 0.5111(3) 0.7802(2) 0.0541(8) Uani 1 1 d . . . . .
N2 N 0.1457(3) 0.3859(3) 0.7255(2) 0.0558(8) Uani 1 1 d . . . . .
N3 N 0.3297(3) 0.7467(3) 0.7161(2) 0.0562(8) Uani 1 1 d . . . . .
N4 N 0.4286(3) 0.8528(3) 0.7628(2) 0.0604(8) Uani 1 1 d . . . . .
N5 N 0.5476(3) 0.6421(3) 0.8599(2) 0.0562(8) Uani 1 1 d . . . . .
N6 N 0.6094(3) 0.7668(3) 0.8999(3) 0.0588(8) Uani 1 1 d . . . . .
H6 H 0.575(4) 0.824(4) 0.869(3) 0.071(13) Uiso 1 1 d . . . . .
N7 N 0.4245(3) 0.4372(3) 0.6400(2) 0.0576(8) Uani 1 1 d . . . . .
N8 N 0.3333(4) 0.3266(3) 0.5930(3) 0.0618(9) Uani 1 1 d . . . . .
H8 H 0.261(5) 0.320(4) 0.616(3) 0.067(13) Uiso 1 1 d . . . . .
C1 C 0.1118(4) 0.5590(4) 0.8445(3) 0.0577(9) Uani 1 1 d . . . . .
C2 C 0.1357(5) 0.6948(4) 0.9116(3) 0.0729(12) Uani 1 1 d . . . . .
C3 C 0.0020(4) 0.4653(4) 0.8328(3) 0.0654(11) Uani 1 1 d . . . . .
H3A H -0.071757 0.471610 0.867136 0.079 Uiso 1 1 calc R U . . .
C4 C 0.0290(4) 0.3612(4) 0.7579(3) 0.0576(10) Uani 1 1 d . . . . .
C5 C -0.0522(4) 0.2296(4) 0.7126(3) 0.0794(13) Uani 1 1 d D . . . .
C6 C 0.2190(4) 0.7794(4) 0.6576(3) 0.0572(9) Uani 1 1 d . . . . .
C7 C 0.0957(4) 0.6828(4) 0.5964(3) 0.0743(12) Uani 1 1 d D . . . .
C8 C 0.2430(5) 0.9052(4) 0.6653(3) 0.0700(11) Uani 1 1 d . . . . .
H8A H 0.184453 0.951965 0.633631 0.084 Uiso 1 1 calc R U . . .
C9 C 0.3761(5) 0.9477(4) 0.7319(3) 0.0626(10) Uani 1 1 d . . . . .
C10 C 0.4564(5) 1.0759(4) 0.7692(3) 0.0852(14) Uani 1 1 d D . . . .
C11 C 0.6226(4) 0.5794(4) 0.9139(3) 0.0567(9) Uani 1 1 d . . . . .
C12 C 0.5849(5) 0.4368(4) 0.8898(4) 0.0791(13) Uani 1 1 d . . . . .
H12A H 0.481756 0.417147 0.869846 0.119 Uiso 1 1 calc R U . . .
H12B H 0.620040 0.413873 0.947042 0.119 Uiso 1 1 calc R U . . .
H12C H 0.628971 0.388542 0.837127 0.119 Uiso 1 1 calc R U . . .
C13 C 0.7316(5) 0.6641(4) 0.9867(3) 0.0681(11) Uani 1 1 d . . . . .
H13A H 0.799075 0.644284 1.033451 0.082 Uiso 1 1 calc R U . . .
C14 C 0.7196(4) 0.7835(4) 0.9759(3) 0.0612(10) Uani 1 1 d . . . . .
C15 C 0.8035(5) 0.9119(4) 1.0316(4) 0.0893(15) Uani 1 1 d . . . . .
H15A H 0.850706 0.939165 0.988449 0.134 Uiso 1 1 calc R U . . .
H15B H 0.874884 0.905349 1.085392 0.134 Uiso 1 1 calc R U . . .
H15C H 0.739097 0.974165 1.056871 0.134 Uiso 1 1 calc R U . . .
C16 C 0.5410(4) 0.4198(4) 0.5983(3) 0.0667(11) Uani 1 1 d . . . . .
C17 C 0.6655(5) 0.5231(5) 0.6322(4) 0.0923(15) Uani 1 1 d . . . . .
H17A H 0.631157 0.606513 0.657152 0.138 Uiso 1 1 calc R U . . .
H17B H 0.708991 0.519434 0.577755 0.138 Uiso 1 1 calc R U . . .
H17C H 0.736035 0.509583 0.683472 0.138 Uiso 1 1 calc R U . . .
C18 C 0.5204(5) 0.2967(5) 0.5257(4) 0.0828(13) Uani 1 1 d . . . . .
H18A H 0.583910 0.260152 0.485629 0.099 Uiso 1 1 calc R U . . .
C19 C 0.3892(5) 0.2403(4) 0.5249(3) 0.0704(11) Uani 1 1 d . . . . .
C20 C 0.3082(7) 0.1105(5) 0.4645(4) 0.1111(19) Uani 1 1 d . . . . .
H20A H 0.223990 0.099393 0.489318 0.167 Uiso 1 1 calc R U . . .
H20B H 0.369622 0.043656 0.468454 0.167 Uiso 1 1 calc R U . . .
H20C H 0.279174 0.105367 0.396989 0.167 Uiso 1 1 calc R U . . .

loop_
_atom_site_aniso_label
_atom_site_aniso_U_11
_atom_site_aniso_U_22
_atom_site_aniso_U_33
_atom_site_aniso_U_23
_atom_site_aniso_U_13
_atom_site_aniso_U_12
Co1 0.0485(3) 0.0364(3) 0.0662(4) 0.0106(2) 0.0028(2) -0.0091(2)
F1 0.159(3) 0.0633(18) 0.129(3) 0.0077(17) -0.006(2) 0.034(2)
F2 0.096(2) 0.0705(18) 0.137(3) -0.0244(16) 0.0404(19) -0.0253(15)
F3 0.135(3) 0.105(2) 0.082(2) -0.0028(16) 0.0381(19) -0.0017(19)
F4 0.062(3) 0.100(3) 0.242(8) 0.042(4) -0.026(3) -0.025(2)
F5 0.210(7) 0.097(4) 0.142(4) 0.069(3) -0.005(4) -0.061(4)
F6 0.120(4) 0.057(2) 0.132(4) 0.001(2) 0.031(3) -0.026(2)
F4' 0.062(3) 0.100(3) 0.242(8) 0.042(4) -0.026(3) -0.025(2)
F5' 0.210(7) 0.097(4) 0.142(4) 0.069(3) -0.005(4) -0.061(4)
F6' 0.120(4) 0.057(2) 0.132(4) 0.001(2) 0.031(3) -0.026(2)
F7 0.076(3) 0.160(5) 0.150(4) 0.027(4) 0.022(3) -0.041(3)
F8 0.129(4) 0.134(4) 0.104(3) 0.062(3) -0.058(3) -0.045(3)
F9 0.092(2) 0.057(2) 0.132(3) 0.013(2) -0.033(2) -0.0192(17)
F7' 0.076(3) 0.160(5) 0.150(4) 0.027(4) 0.022(3) -0.041(3)
F8' 0.129(4) 0.134(4) 0.104(3) 0.062(3) -0.058(3) -0.045(3)
F9' 0.092(2) 0.057(2) 0.132(3) 0.013(2) -0.033(2) -0.0192(17)
F10 0.151(5) 0.051(3) 0.196(7) -0.007(4) 0.066(6) -0.019(3)
F11 0.156(5) 0.069(3) 0.123(4) 0.029(3) 0.058(4) -0.033(3)
F12 0.285(11) 0.066(4) 0.192(8) 0.042(5) -0.152(8) -0.063(5)
F10' 0.151(5) 0.051(3) 0.196(7) -0.007(4) 0.066(6) -0.019(3)
F11' 0.156(5) 0.069(3) 0.123(4) 0.029(3) 0.058(4) -0.033(3)
F12' 0.285(11) 0.066(4) 0.192(8) 0.042(5) -0.152(8) -0.063(5)
N1 0.0528(18) 0.0407(16) 0.0630(19) 0.0132(15) 0.0086(16) -0.0035(14)
N2 0.0513(18) 0.0396(16) 0.068(2) 0.0117(14) 0.0083(15) -0.0068(13)
N3 0.0498(18) 0.0406(17) 0.070(2) 0.0152(15) 0.0034(16) -0.0066(14)
N4 0.0594(19) 0.0437(17) 0.069(2) 0.0170(15) 0.0008(16) -0.0095(15)
N5 0.0531(18) 0.0356(16) 0.068(2) 0.0110(15) 0.0005(16) -0.0081(14)
N6 0.0548(19) 0.0405(17) 0.070(2) 0.0141(16) -0.0027(17) -0.0064(15)
N7 0.0510(18) 0.0497(18) 0.066(2) 0.0158(15) 0.0064(16) -0.0029(14)
N8 0.057(2) 0.0473(19) 0.072(2) 0.0077(16) 0.0154(18) -0.0020(16)
C1 0.058(2) 0.052(2) 0.060(2) 0.0160(19) 0.011(2) 0.0030(19)
C2 0.072(3) 0.061(3) 0.075(3) 0.009(2) 0.017(2) 0.004(2)
C3 0.062(2) 0.063(3) 0.076(3) 0.024(2) 0.023(2) 0.004(2)
C4 0.049(2) 0.054(2) 0.071(3) 0.027(2) 0.0055(19) -0.0050(18)
C5 0.066(3) 0.070(3) 0.103(4) 0.034(3) 0.015(3) -0.006(2)
C6 0.054(2) 0.051(2) 0.061(2) 0.0176(18) 0.0058(19) -0.0009(18)
C7 0.060(3) 0.077(3) 0.080(3) 0.032(3) -0.004(2) -0.008(2)
C8 0.080(3) 0.052(2) 0.076(3) 0.028(2) 0.003(2) 0.006(2)
C9 0.076(3) 0.040(2) 0.068(3) 0.0166(19) 0.012(2) -0.0025(19)
C10 0.106(4) 0.053(3) 0.087(4) 0.012(3) 0.020(3) 0.004(3)
C11 0.053(2) 0.047(2) 0.067(2) 0.0175(19) 0.0097(19) 0.0011(18)
C12 0.086(3) 0.053(2) 0.094(3) 0.026(2) 0.007(3) -0.003(2)
C13 0.063(3) 0.064(3) 0.067(3) 0.018(2) -0.002(2) 0.002(2)
C14 0.054(2) 0.050(2) 0.065(2) 0.0073(19) 0.003(2) -0.0055(18)
C15 0.075(3) 0.064(3) 0.094(3) -0.001(2) -0.009(3) -0.018(2)
C16 0.056(2) 0.077(3) 0.071(3) 0.030(2) 0.016(2) 0.005(2)
C17 0.063(3) 0.108(4) 0.109(4) 0.040(3) 0.023(3) -0.011(3)
C18 0.086(3) 0.081(3) 0.082(3) 0.019(3) 0.035(3) 0.021(3)
C19 0.077(3) 0.056(2) 0.069(3) 0.008(2) 0.019(2) 0.009(2)
C20 0.132(5) 0.059(3) 0.108(4) -0.017(3) 0.028(4) 0.000(3)

loop_
_atom_type_symbol
_atom_type_description
_atom_type_scat_dispersion_real
_atom_type_scat_dispersion_imag
_atom_type_scat_source
C C 0.0033 0.0016 'International Tables Vol C Tables 4.2.6.8 and 6.1.1.4'
H H 0.0000 0.0000 'International Tables Vol C Tables 4.2.6.8 and 6.1.1.4'
N N 0.0061 0.0033 'International Tables Vol C Tables 4.2.6.8 and 6.1.1.4'
F F 0.0171 0.0103 'International Tables Vol C Tables 4.2.6.8 and 6.1.1.4'
Co Co 0.3494 0.9721 'International Tables Vol C Tables 4.2.6.8 and 6.1.1.4'

loop_
_geom_angle_atom_site_label_1
_geom_angle_atom_site_label_2
_geom_angle_atom_site_label_3
_geom_angle
_geom_angle_site_symmetry_1
_geom_angle_site_symmetry_3
_geom_angle_publ_flag
N3 Co1 N1 111.46(14) . . ?
N3 Co1 N7 116.23(16) . . ?
N1 Co1 N7 104.73(15) . . ?
N3 Co1 N5 104.16(14) . . ?
N1 Co1 N5 114.16(16) . . ?
N7 Co1 N5 106.31(15) . . ?
C1 N1 N2 108.0(3) . . ?
C1 N1 Co1 134.5(3) . . ?
N2 N1 Co1 117.4(2) . . ?
C4 N2 N1 106.2(3) . . ?
C6 N3 N4 108.2(3) . . ?
C6 N3 Co1 134.4(2) . . ?
N4 N3 Co1 117.4(3) . . ?
C9 N4 N3 106.4(3) . . ?
C11 N5 N6 105.2(3) . . ?
C11 N5 Co1 132.2(2) . . ?
N6 N5 Co1 122.4(2) . . ?
C14 N6 N5 112.2(3) . . ?
C14 N6 H6 130(3) . . ?
N5 N6 H6 117(3) . . ?
C16 N7 N8 106.1(3) . . ?
C16 N7 Co1 133.1(3) . . ?
N8 N7 Co1 120.9(3) . . ?
C19 N8 N7 111.5(4) . . ?
C19 N8 H8 132(3) . . ?
N7 N8 H8 116(3) . . ?
N1 C1 C3 110.3(3) . . ?
N1 C1 C2 121.4(4) . . ?
C3 C1 C2 128.3(4) . . ?
F2 C2 F1 106.5(4) . . ?
F2 C2 F3 106.3(4) . . ?
F1 C2 F3 104.2(4) . . ?
F2 C2 C1 113.5(4) . . ?
F1 C2 C1 113.3(4) . . ?
F3 C2 C1 112.4(4) . . ?
C4 C3 C1 102.9(4) . . ?
C4 C3 H3A 128.6 . . ?
C1 C3 H3A 128.6 . . ?
N2 C4 C3 112.7(3) . . ?
N2 C4 C5 119.1(3) . . ?
C3 C4 C5 128.3(4) . . ?
F5' C5 F4' 114.4(16) . . ?
F5 C5 F4 106.0(5) . . ?
F5' C5 F6' 106.0(14) . . ?
F4' C5 F6' 102.9(13) . . ?
F5 C5 F6 103.0(5) . . ?
F4 C5 F6 105.1(5) . . ?
F5 C5 C4 113.6(4) . . ?
F5' C5 C4 111.4(7) . . ?
F4' C5 C4 112.1(8) . . ?
F4 C5 C4 114.1(4) . . ?
F6' C5 C4 109.5(7) . . ?
F6 C5 C4 114.1(4) . . ?
N3 C6 C8 110.4(4) . . ?
N3 C6 C7 120.5(3) . . ?
C8 C6 C7 129.1(4) . . ?
F8' C7 F9' 102.8(19) . . ?
F8' C7 F7' 118(2) . . ?
F9' C7 F7' 99(2) . . ?
F8 C7 F7 104.9(5) . . ?
F8 C7 F9 107.7(4) . . ?
F7 C7 F9 104.1(4) . . ?
F8' C7 C6 117.8(11) . . ?
F9' C7 C6 110.1(10) . . ?
F8 C7 C6 113.7(4) . . ?
F7' C7 C6 107.3(10) . . ?
F7 C7 C6 112.7(4) . . ?
F9 C7 C6 113.0(3) . . ?
C6 C8 C9 103.9(4) . . ?
C6 C8 H8A 128.1 . . ?
C9 C8 H8A 128.1 . . ?
N4 C9 C8 111.2(3) . . ?
N4 C9 C10 120.2(4) . . ?
C8 C9 C10 128.7(4) . . ?
F11 C10 F12 111.1(8) . . ?
F11' C10 F12' 105.2(9) . . ?
F11' C10 F10' 92.3(9) . . ?
F12' C10 F10' 116.6(12) . . ?
F11 C10 F10 101.4(6) . . ?
F12 C10 F10 100.9(7) . . ?
F11 C10 C9 116.3(4) . . ?
F11' C10 C9 118.8(5) . . ?
F12 C10 C9 113.0(5) . . ?
F12' C10 C9 112.1(7) . . ?
F10' C10 C9 110.8(5) . . ?
F10 C10 C9 112.5(5) . . ?
N5 C11 C13 110.0(4) . . ?
N5 C11 C12 120.1(4) . . ?
C13 C11 C12 129.9(4) . . ?
C11 C12 H12A 109.5 . . ?
C11 C12 H12B 109.5 . . ?
H12A C12 H12B 109.5 . . ?
C11 C12 H12C 109.5 . . ?
H12A C12 H12C 109.5 . . ?
H12B C12 H12C 109.5 . . ?
C14 C13 C11 106.3(4) . . ?
C14 C13 H13A 126.8 . . ?
C11 C13 H13A 126.8 . . ?
N6 C14 C13 106.3(4) . . ?
N6 C14 C15 121.9(4) . . ?
C13 C14 C15 131.9(4) . . ?
C14 C15 H15A 109.5 . . ?
C14 C15 H15B 109.5 . . ?
H15A C15 H15B 109.5 . . ?
C14 C15 H15C 109.5 . . ?
H15A C15 H15C 109.5 . . ?
H15B C15 H15C 109.5 . . ?
N7 C16 C18 108.6(4) . . ?
N7 C16 C17 121.0(4) . . ?
C18 C16 C17 130.4(4) . . ?
C16 C17 H17A 109.5 . . ?
C16 C17 H17B 109.5 . . ?
H17A C17 H17B 109.5 . . ?
C16 C17 H17C 109.5 . . ?
H17A C17 H17C 109.5 . . ?
H17B C17 H17C 109.5 . . ?
C19 C18 C16 107.0(4) . . ?
C19 C18 H18A 126.5 . . ?
C16 C18 H18A 126.5 . . ?
N8 C19 C18 106.8(4) . . ?
N8 C19 C20 120.9(4) . . ?
C18 C19 C20 132.3(4) . . ?
C19 C20 H20A 109.5 . . ?
C19 C20 H20B 109.5 . . ?
H20A C20 H20B 109.5 . . ?
C19 C20 H20C 109.5 . . ?
H20A C20 H20C 109.5 . . ?
H20B C20 H20C 109.5 . . ?

loop_
_geom_bond_atom_site_label_1
_geom_bond_atom_site_label_2
_geom_bond_distance
_geom_bond_site_symmetry_2
_geom_bond_publ_flag
Co1 N3 2.008(4) . ?
Co1 N1 2.019(4) . ?
Co1 N7 2.019(4) . ?
Co1 N5 2.023(4) . ?
F1 C2 1.328(5) . ?
F2 C2 1.325(5) . ?
F3 C2 1.333(5) . ?
F4 C5 1.314(4) . ?
F5 C5 1.310(4) . ?
F6 C5 1.326(4) . ?
F4' C5 1.314(5) . ?
F5' C5 1.313(5) . ?
F6' C5 1.315(5) . ?
F7 C7 1.326(4) . ?
F8 C7 1.316(4) . ?
F9 C7 1.329(4) . ?
F7' C7 1.320(5) . ?
F8' C7 1.314(5) . ?
F9' C7 1.315(5) . ?
F10 C10 1.332(5) . ?
F11 C10 1.295(4) . ?
F12 C10 1.306(5) . ?
F10' C10 1.329(5) . ?
F11' C10 1.305(5) . ?
F12' C10 1.310(5) . ?
N1 C1 1.354(5) . ?
N1 N2 1.365(4) . ?
N2 C4 1.340(5) . ?
N3 C6 1.359(5) . ?
N3 N4 1.366(4) . ?
N4 C9 1.343(5) . ?
N5 C11 1.336(5) . ?
N5 N6 1.363(4) . ?
N6 C14 1.332(5) . ?
N6 H6 0.92(4) . ?
N7 C16 1.351(5) . ?
N7 N8 1.362(4) . ?
N8 C19 1.338(5) . ?
N8 H8 0.84(4) . ?
C1 C3 1.387(6) . ?
C1 C2 1.474(6) . ?
C3 C4 1.372(6) . ?
C3 H3A 0.9300 . ?
C4 C5 1.493(6) . ?
C6 C8 1.359(6) . ?
C6 C7 1.481(6) . ?
C8 C9 1.396(6) . ?
C8 H8A 0.9300 . ?
C9 C10 1.460(6) . ?
C11 C13 1.392(6) . ?
C11 C12 1.504(6) . ?
C12 H12A 0.9600 . ?
C12 H12B 0.9600 . ?
C12 H12C 0.9600 . ?
C13 C14 1.380(6) . ?
C13 H13A 0.9300 . ?
C14 C15 1.489(6) . ?
C15 H15A 0.9600 . ?
C15 H15B 0.9600 . ?
C15 H15C 0.9600 . ?
C16 C18 1.400(6) . ?
C16 C17 1.500(6) . ?
C17 H17A 0.9600 . ?
C17 H17B 0.9600 . ?
C17 H17C 0.9600 . ?
C18 C19 1.370(7) . ?
C18 H18A 0.9300 . ?
C19 C20 1.500(6) . ?
C20 H20A 0.9600 . ?
C20 H20B 0.9600 . ?
C20 H20C 0.9600 . ?

loop_
_geom_hbond_atom_site_label_D
_geom_hbond_atom_site_label_H
_geom_hbond_atom_site_label_A
_geom_hbond_distance_DH
_geom_hbond_distance_HA
_geom_hbond_distance_DA
_geom_hbond_angle_DHA
_geom_hbond_site_symmetry_A
_geom_hbond_publ_flag
N6 H6 N4 0.92(4) 1.99(4) 2.813(6) 147(4) . yes
N8 H8 N2 0.83(5) 2.07(4) 2.820(6) 151(4) . yes

loop_
_geom_torsion_atom_site_label_1
_geom_torsion_atom_site_label_2
_geom_torsion_atom_site_label_3
_geom_torsion_atom_site_label_4
_geom_torsion
_geom_torsion_site_symmetry_1
_geom_torsion_site_symmetry_2
_geom_torsion_site_symmetry_3
_geom_torsion_site_symmetry_4
_geom_torsion_publ_flag
C1 N1 N2 C4 0.1(4) . . . . ?
Co1 N1 N2 C4 -177.5(2) . . . . ?
C6 N3 N4 C9 0.0(4) . . . . ?
Co1 N3 N4 C9 -178.6(2) . . . . ?
C11 N5 N6 C14 0.3(4) . . . . ?
Co1 N5 N6 C14 176.8(3) . . . . ?
C16 N7 N8 C19 1.0(4) . . . . ?
Co1 N7 N8 C19 -179.5(3) . . . . ?
N2 N1 C1 C3 0.1(4) . . . . ?
Co1 N1 C1 C3 177.1(3) . . . . ?
N2 N1 C1 C2 -177.2(4) . . . . ?
Co1 N1 C1 C2 -0.2(6) . . . . ?
N1 C1 C2 F2 -24.0(6) . . . . ?
C3 C1 C2 F2 159.1(4) . . . . ?
N1 C1 C2 F1 97.6(5) . . . . ?
C3 C1 C2 F1 -79.2(6) . . . . ?
N1 C1 C2 F3 -144.7(4) . . . . ?
C3 C1 C2 F3 38.5(6) . . . . ?
N1 C1 C3 C4 -0.3(4) . . . . ?
C2 C1 C3 C4 176.8(4) . . . . ?
N1 N2 C4 C3 -0.4(4) . . . . ?
N1 N2 C4 C5 -179.2(3) . . . . ?
C1 C3 C4 N2 0.4(5) . . . . ?
C1 C3 C4 C5 179.2(4) . . . . ?
N2 C4 C5 F5 112.1(7) . . . . ?
C3 C4 C5 F5 -66.6(8) . . . . ?
N2 C4 C5 F5' -67.0(18) . . . . ?
C3 C4 C5 F5' 114.3(18) . . . . ?
N2 C4 C5 F4' 62.5(17) . . . . ?
C3 C4 C5 F4' -116.2(17) . . . . ?
N2 C4 C5 F4 -126.3(7) . . . . ?
C3 C4 C5 F4 55.1(8) . . . . ?
N2 C4 C5 F6' 176.0(13) . . . . ?
C3 C4 C5 F6' -2.6(14) . . . . ?
N2 C4 C5 F6 -5.5(6) . . . . ?
C3 C4 C5 F6 175.8(5) . . . . ?
N4 N3 C6 C8 -0.2(4) . . . . ?
Co1 N3 C6 C8 178.0(3) . . . . ?
N4 N3 C6 C7 179.2(3) . . . . ?
Co1 N3 C6 C7 -2.5(6) . . . . ?
N3 C6 C7 F8' 44(2) . . . . ?
C8 C6 C7 F8' -137(2) . . . . ?
N3 C6 C7 F9' 161.1(19) . . . . ?
C8 C6 C7 F9' -19.5(19) . . . . ?
N3 C6 C7 F8 -149.8(5) . . . . ?
C8 C6 C7 F8 29.6(7) . . . . ?
N3 C6 C7 F7' -93(2) . . . . ?
C8 C6 C7 F7' 87(2) . . . . ?
N3 C6 C7 F7 90.9(5) . . . . ?
C8 C6 C7 F7 -89.7(6) . . . . ?
N3 C6 C7 F9 -26.7(6) . . . . ?
C8 C6 C7 F9 152.7(5) . . . . ?
N3 C6 C8 C9 0.4(4) . . . . ?
C7 C6 C8 C9 -179.1(4) . . . . ?
N3 N4 C9 C8 0.2(4) . . . . ?
N3 N4 C9 C10 179.4(3) . . . . ?
C6 C8 C9 N4 -0.4(5) . . . . ?
C6 C8 C9 C10 -179.5(4) . . . . ?
N4 C9 C10 F11 108.1(7) . . . . ?
C8 C9 C10 F11 -72.8(8) . . . . ?
N4 C9 C10 F11' -57.4(9) . . . . ?
C8 C9 C10 F11' 121.7(8) . . . . ?
N4 C9 C10 F12 -22.1(11) . . . . ?
C8 C9 C10 F12 157.0(10) . . . . ?
N4 C9 C10 F12' 179.6(14) . . . . ?
C8 C9 C10 F12' -1.4(15) . . . . ?
N4 C9 C10 F10' 47.5(11) . . . . ?
C8 C9 C10 F10' -133.4(11) . . . . ?
N4 C9 C10 F10 -135.6(6) . . . . ?
C8 C9 C10 F10 43.4(8) . . . . ?
N6 N5 C11 C13 -0.5(4) . . . . ?
Co1 N5 C11 C13 -176.6(3) . . . . ?
N6 N5 C11 C12 -179.4(3) . . . . ?
Co1 N5 C11 C12 4.6(5) . . . . ?
N5 C11 C13 C14 0.6(5) . . . . ?
C12 C11 C13 C14 179.3(4) . . . . ?
N5 N6 C14 C13 0.1(4) . . . . ?
N5 N6 C14 C15 -179.8(4) . . . . ?
C11 C13 C14 N6 -0.4(4) . . . . ?
C11 C13 C14 C15 179.4(4) . . . . ?
N8 N7 C16 C18 -0.5(4) . . . . ?
Co1 N7 C16 C18 -179.8(3) . . . . ?
N8 N7 C16 C17 -179.8(4) . . . . ?
Co1 N7 C16 C17 0.8(6) . . . . ?
N7 C16 C18 C19 -0.2(5) . . . . ?
C17 C16 C18 C19 179.1(5) . . . . ?
N7 N8 C19 C18 -1.2(5) . . . . ?
N7 N8 C19 C20 179.4(4) . . . . ?
C16 C18 C19 N8 0.8(5) . . . . ?
C16 C18 C19 C20 -179.9(5) . . . . ?
